data_4109748
loop_
_publ_author_name
'Makoto Yamashita'
'Yuta Suzuki'
'Yasutomo Segawa'
'Kyoko Nozaki'

_publ_section_title
;
 Synthesis, Structure of Borylmagnesium, and Its Reaction with
 Benzaldehyde to Form Benzoylborane
;
_journal_name_full 'Journal of the American Chemical Society'
_journal_page_first 9570
_journal_page_last 9571
_journal_paper_doi 10.1021/ja073037t
_journal_volume 129
_journal_year 2007
_chemical_formula_sum 'C34 H52 B Br Mg N2 O2'
_chemical_formula_weight 635.81
_chemical_name_systematic
; 
 ? 
;
_space_group_IT_number 19
_symmetry_cell_setting orthorhombic
_symmetry_space_group_name_Hall 'P 2ac 2ab'
_symmetry_space_group_name_H-M 'P 21 21 21'
_atom_sites_solution_hydrogens geom
_atom_sites_solution_primary direct
_atom_sites_solution_secondary difmap
_audit_creation_method SHELXL-97
_cell_angle_alpha 90.00
_cell_angle_beta 90.00
_cell_angle_gamma 90.00
_cell_formula_units_Z 4
_cell_length_a 13.305(6)
_cell_length_b 13.785(6)
_cell_length_c 19.459(8)
_cell_measurement_reflns_used 8824
_cell_measurement_temperature 103.1500
_cell_measurement_theta_max 27.4835
_cell_measurement_theta_min 3.0631
_cell_volume 3569(3)
_computing_cell_refinement 'RIGAKU CrystalClear'
_computing_data_collection 'RIGAKU CrystalClear'
_computing_data_reduction 'RIGAKU CrystalClear'
_computing_molecular_graphics ORTEP-III
_computing_structure_refinement 'SHELXL-97 (Sheldrick, 1997)'
_computing_structure_solution SIR-97
_diffrn_ambient_temperature 103(2)
_diffrn_detector_area_resol_mean 7.31
_diffrn_measured_fraction_theta_full 0.997
_diffrn_measured_fraction_theta_max 0.997
_diffrn_measurement_device_type 'RIGAKU/MSC Meacury CCD'
_diffrn_measurement_method 'omega scans'
_diffrn_radiation_monochromator graphite
_diffrn_radiation_source 'fine-focus sealed tube'
_diffrn_radiation_type MoK\a
_diffrn_radiation_wavelength 0.71070
_diffrn_reflns_av_R_equivalents 0.0623
_diffrn_reflns_av_sigmaI/netI 0.0644
_diffrn_reflns_limit_h_max 15
_diffrn_reflns_limit_h_min -15
_diffrn_reflns_limit_k_max 16
_diffrn_reflns_limit_k_min -13
_diffrn_reflns_limit_l_max 23
_diffrn_reflns_limit_l_min -22
_diffrn_reflns_number 23442
_diffrn_reflns_theta_full 25.00
_diffrn_reflns_theta_max 25.00
_diffrn_reflns_theta_min 3.06
_exptl_absorpt_coefficient_mu 1.199
_exptl_absorpt_correction_T_max 0.8406
_exptl_absorpt_correction_T_min 0.6144
_exptl_absorpt_correction_type multi-scan
_exptl_absorpt_process_details 'Jacobson, R. (1998) Private communication'
_exptl_crystal_colour 'Pale yellow'
_exptl_crystal_density_diffrn 1.183
_exptl_crystal_description Block
_exptl_crystal_F_000 1352
_exptl_crystal_size_max 0.45
_exptl_crystal_size_mid 0.25
_exptl_crystal_size_min 0.15
_refine_diff_density_max 0.397
_refine_diff_density_min -0.414
_refine_diff_density_rms 0.058
_refine_ls_abs_structure_details 'Flack (1983), 2762 Friedel pairs'
_refine_ls_abs_structure_Flack 0.008(13)
_refine_ls_extinction_method none
_refine_ls_goodness_of_fit_ref 1.142
_refine_ls_hydrogen_treatment constr
_refine_ls_matrix_type full
_refine_ls_number_parameters 483
_refine_ls_number_reflns 6279
_refine_ls_number_restraints 256
_refine_ls_restrained_S_all 1.155
_refine_ls_R_factor_all 0.0892
_refine_ls_R_factor_gt 0.0741
_refine_ls_shift/su_max 0.001
_refine_ls_shift/su_mean 0.000
_refine_ls_structure_factor_coef Fsqd
_refine_ls_weighting_details 'calc w=1/[\s^2^(Fo^2^)+(0.0292P)^2^+5.7238P] where P=(Fo^2^+2Fc^2^)/3'
_refine_ls_weighting_scheme calc
_refine_ls_wR_factor_gt 0.1301
_refine_ls_wR_factor_ref 0.1365
_reflns_number_gt 5393
_reflns_number_total 6279
_reflns_threshold_expression >2sigma(I)
_cod_data_source_file ja073037tsi20070705_014209.cif
_cod_data_source_block 3
_cod_database_code 4109748

loop_
_symmetry_equiv_pos_as_xyz
'x, y, z'
'-x+1/2, -y, z+1/2'
'x+1/2, -y+1/2, -z'
'-x, y+1/2, -z+1/2'

loop_
_atom_site_label
_atom_site_type_symbol
_atom_site_fract_x
_atom_site_fract_y
_atom_site_fract_z
_atom_site_U_iso_or_equiv
_atom_site_adp_type
_atom_site_occupancy
_atom_site_symmetry_multiplicity
_atom_site_calc_flag
_atom_site_refinement_flags
_atom_site_disorder_assembly
_atom_site_disorder_group
B1 B 0.6176(4) 1.4629(4) 0.6477(3) 0.0241(12) Uani 1 1 d . B .
N1 N 0.6923(3) 1.4874(3) 0.70023(19) 0.0243(9) Uani 1 1 d . . .
C1 C 0.6528(4) 1.5538(4) 0.7470(2) 0.0289(12) Uani 1 1 d . . .
H1 H 0.6873 1.5794 0.7857 0.035 Uiso 1 1 calc R . .
C2 C 0.5581(4) 1.5757(4) 0.7286(3) 0.0304(12) Uani 1 1 d . . .
H2 H 0.5154 1.6207 0.7514 0.036 Uiso 1 1 calc R . .
N2 N 0.5329(3) 1.5212(3) 0.67037(19) 0.0223(9) Uani 1 1 d . . .
C3 C 0.7976(4) 1.4621(4) 0.7009(3) 0.0287(11) Uani 1 1 d . . .
C4 C 0.8654(4) 1.5237(4) 0.6671(3) 0.0325(13) Uani 1 1 d . A .
C5 C 0.9659(4) 1.4991(5) 0.6690(3) 0.0464(16) Uani 1 1 d . . .
H3 H 1.0132 1.5387 0.6455 0.056 Uiso 1 1 calc R . .
C6 C 0.9991(4) 1.4192(5) 0.7037(3) 0.0549(18) Uani 1 1 d . . .
H4 H 1.0688 1.4047 0.7052 0.066 Uiso 1 1 calc R . .
C7 C 0.9308(4) 1.3589(5) 0.7368(3) 0.0538(17) Uani 1 1 d . . .
H5 H 0.9545 1.3029 0.7601 0.065 Uiso 1 1 calc R . .
C8 C 0.8284(4) 1.3791(4) 0.7363(3) 0.0405(14) Uani 1 1 d . . .
C9 C 0.8310(4) 1.6120(4) 0.6286(2) 0.0412(14) Uani 1 1 d D . .
H6 H 0.7563 1.6188 0.6314 0.049 Uiso 0.63(4) 1 calc PR A 1
H7 H 0.7580 1.6136 0.6405 0.049 Uiso 0.37(4) 1 calc PR A 2
C10 C 0.8835(12) 1.7009(9) 0.6611(8) 0.043(3) Uani 0.63(4) 1 d PDU A 1
H8 H 0.8674 1.7038 0.7103 0.065 Uiso 0.63(4) 1 calc PR A 1
H9 H 0.8600 1.7602 0.6386 0.065 Uiso 0.63(4) 1 calc PR A 1
H10 H 0.9564 1.6950 0.6553 0.065 Uiso 0.63(4) 1 calc PR A 1
C11 C 0.8649(17) 1.5997(11) 0.5530(4) 0.046(3) Uani 0.63(4) 1 d PDU A 1
H11 H 0.9385 1.5998 0.5507 0.069 Uiso 0.63(4) 1 calc PR A 1
H12 H 0.8384 1.6535 0.5254 0.069 Uiso 0.63(4) 1 calc PR A 1
H13 H 0.8392 1.5382 0.5350 0.069 Uiso 0.63(4) 1 calc PR A 1
C12 C 0.7551(4) 1.3159(4) 0.7748(3) 0.0445(14) Uani 1 1 d . . .
H14 H 0.6862 1.3330 0.7582 0.053 Uiso 1 1 calc R . .
C13 C 0.7585(6) 1.3375(6) 0.8506(4) 0.078(2) Uani 1 1 d . . .
H15 H 0.8275 1.3297 0.8674 0.118 Uiso 1 1 calc R . .
H16 H 0.7140 1.2926 0.8751 0.118 Uiso 1 1 calc R . .
H17 H 0.7362 1.4043 0.8586 0.118 Uiso 1 1 calc R . .
C14 C 0.7705(5) 1.2079(5) 0.7614(4) 0.071(2) Uani 1 1 d . . .
H18 H 0.7671 1.1954 0.7119 0.107 Uiso 1 1 calc R . .
H19 H 0.7178 1.1709 0.7849 0.107 Uiso 1 1 calc R . .
H20 H 0.8365 1.1881 0.7789 0.107 Uiso 1 1 calc R . .
C15 C 0.4436(4) 1.5438(3) 0.6328(2) 0.0254(11) Uani 1 1 d . . .
C16 C 0.3573(4) 1.4861(3) 0.6416(3) 0.0275(11) Uani 1 1 d . . .
C17 C 0.2725(4) 1.5074(4) 0.6027(3) 0.0346(13) Uani 1 1 d . . .
H21 H 0.2137 1.4688 0.6074 0.041 Uiso 1 1 calc R . .
C18 C 0.2731(4) 1.5840(4) 0.5574(3) 0.0371(13) Uani 1 1 d . . .
H22 H 0.2144 1.5983 0.5315 0.045 Uiso 1 1 calc R . .
C19 C 0.3575(4) 1.6401(4) 0.5492(3) 0.0362(13) Uani 1 1 d . . .
H23 H 0.3566 1.6923 0.5173 0.043 Uiso 1 1 calc R . .
C20 C 0.4442(4) 1.6219(4) 0.5868(2) 0.0290(11) Uani 1 1 d . . .
C21 C 0.3550(4) 1.4037(4) 0.6937(3) 0.0324(12) Uani 1 1 d . . .
H24 H 0.4261 1.3835 0.7025 0.039 Uiso 1 1 calc R . .
C22 C 0.3110(5) 1.4400(4) 0.7621(3) 0.0457(15) Uani 1 1 d . . .
H25 H 0.3483 1.4974 0.7774 0.069 Uiso 1 1 calc R . .
H26 H 0.3165 1.3888 0.7968 0.069 Uiso 1 1 calc R . .
H27 H 0.2401 1.4571 0.7556 0.069 Uiso 1 1 calc R . .
C23 C 0.2978(4) 1.3147(4) 0.6690(3) 0.0465(14) Uani 1 1 d . . .
H28 H 0.2266 1.3311 0.6634 0.070 Uiso 1 1 calc R . .
H29 H 0.3047 1.2625 0.7028 0.070 Uiso 1 1 calc R . .
H30 H 0.3253 1.2934 0.6248 0.070 Uiso 1 1 calc R . .
C24 C 0.5373(4) 1.6842(4) 0.5769(3) 0.0393(13) Uani 1 1 d . . .
H31 H 0.5917 1.6555 0.6060 0.047 Uiso 1 1 calc R . .
C25 C 0.5212(5) 1.7880(4) 0.6016(3) 0.0532(17) Uani 1 1 d . . .
H32 H 0.5826 1.8258 0.5940 0.080 Uiso 1 1 calc R . .
H33 H 0.5050 1.7876 0.6507 0.080 Uiso 1 1 calc R . .
H34 H 0.4655 1.8174 0.5759 0.080 Uiso 1 1 calc R . .
C26 C 0.5742(5) 1.6818(5) 0.5028(3) 0.0580(17) Uani 1 1 d . . .
H35 H 0.5887 1.6146 0.4895 0.087 Uiso 1 1 calc R . .
H36 H 0.6354 1.7209 0.4986 0.087 Uiso 1 1 calc R . .
H37 H 0.5221 1.7082 0.4725 0.087 Uiso 1 1 calc R . .
Mg1 Mg 0.63886(13) 1.36492(12) 0.55433(9) 0.0325(4) Uani 1 1 d . . .
Br1 Br 0.80925(8) 1.31544(12) 0.51722(12) 0.0609(5) Uani 0.860(5) 1 d PU B 1
Br2 Br 0.7952(6) 1.3501(9) 0.4815(8) 0.072(2) Uani 0.140(5) 1 d PU B 2
O1 O 0.5735(3) 1.23111(19) 0.55489(16) 0.0367(9) Uani 1 1 d D B .
O2 O 0.5688(3) 1.4029(3) 0.46540(15) 0.0409(10) Uani 1 1 d D B .
C27 C 0.5500(6) 1.1780(4) 0.6168(2) 0.0350(18) Uani 0.759(8) 1 d PDU B 1
H60 H 0.4974 1.2117 0.6437 0.042 Uiso 0.759(8) 1 calc PR B 1
H61 H 0.6105 1.1699 0.6458 0.042 Uiso 0.759(8) 1 calc PR B 1
C28 C 0.5118(5) 1.0792(3) 0.5908(3) 0.0335(16) Uani 0.759(8) 1 d PDU B 1
H62 H 0.5165 1.0282 0.6265 0.040 Uiso 0.759(8) 1 calc PR B 1
H63 H 0.4421 1.0829 0.5732 0.040 Uiso 0.759(8) 1 calc PR B 1
C29 C 0.5886(5) 1.0642(3) 0.5330(3) 0.0379(17) Uani 0.759(8) 1 d PDU B 1
H64 H 0.5698 1.0099 0.5023 0.046 Uiso 0.759(8) 1 calc PR B 1
H65 H 0.6574 1.0539 0.5509 0.046 Uiso 0.759(8) 1 calc PR B 1
C30 C 0.5772(5) 1.1635(3) 0.4975(2) 0.0328(17) Uani 0.759(8) 1 d PDU B 1
H66 H 0.6352 1.1773 0.4673 0.039 Uiso 0.759(8) 1 calc PR B 1
H67 H 0.5146 1.1664 0.4701 0.039 Uiso 0.759(8) 1 calc PR B 1
C31 C 0.4631(5) 1.4206(17) 0.4534(7) 0.050(2) Uani 0.346(19) 1 d PDU B 1
H38 H 0.4341 1.4619 0.4900 0.060 Uiso 0.346(19) 1 calc PR B 1
H39 H 0.4251 1.3589 0.4511 0.060 Uiso 0.346(19) 1 calc PR B 1
C32 C 0.4624(15) 1.4733(17) 0.3834(7) 0.067(3) Uani 0.346(19) 1 d PDU B 1
H40 H 0.3954 1.4719 0.3613 0.080 Uiso 0.346(19) 1 calc PR B 1
H41 H 0.4865 1.5410 0.3870 0.080 Uiso 0.346(19) 1 calc PR B 1
C33 C 0.5384(16) 1.4072(18) 0.3467(3) 0.064(3) Uani 0.346(19) 1 d PDU B 1
H42 H 0.5596 1.4338 0.3017 0.077 Uiso 0.346(19) 1 calc PR B 1
H43 H 0.5127 1.3404 0.3408 0.077 Uiso 0.346(19) 1 calc PR B 1
C34 C 0.6226(10) 1.4131(16) 0.4010(5) 0.057(3) Uani 0.346(19) 1 d PDU B 1
H44 H 0.6719 1.3601 0.3948 0.069 Uiso 0.346(19) 1 calc PR B 1
H45 H 0.6580 1.4762 0.3986 0.069 Uiso 0.346(19) 1 calc PR B 1
C35 C 0.5232(15) 1.1755(7) 0.6080(6) 0.034(2) Uani 0.241(8) 1 d PDU B 2
H68 H 0.4494 1.1763 0.6017 0.040 Uiso 0.241(8) 1 calc PR B 2
H69 H 0.5397 1.2006 0.6543 0.040 Uiso 0.241(8) 1 calc PR B 2
C36 C 0.5665(16) 1.0721(6) 0.5973(8) 0.037(2) Uani 0.241(8) 1 d PDU B 2
H70 H 0.6382 1.0674 0.6105 0.045 Uiso 0.241(8) 1 calc PR B 2
H71 H 0.5269 1.0217 0.6214 0.045 Uiso 0.241(8) 1 calc PR B 2
C37 C 0.5512(14) 1.0695(6) 0.5185(8) 0.035(2) Uani 0.241(8) 1 d PDU B 2
H72 H 0.5829 1.0120 0.4970 0.042 Uiso 0.241(8) 1 calc PR B 2
H73 H 0.4795 1.0731 0.5054 0.042 Uiso 0.241(8) 1 calc PR B 2
C38 C 0.6085(14) 1.1642(7) 0.5026(6) 0.032(3) Uani 0.241(8) 1 d PDU B 2
H74 H 0.6821 1.1543 0.5060 0.039 Uiso 0.241(8) 1 calc PR B 2
H75 H 0.5921 1.1883 0.4560 0.039 Uiso 0.241(8) 1 calc PR B 2
C39 C 0.4608(4) 1.4129(9) 0.4666(4) 0.0423(19) Uani 0.654(19) 1 d PDU B 2
H46 H 0.4405 1.4665 0.4975 0.051 Uiso 0.654(19) 1 calc PR B 2
H47 H 0.4288 1.3521 0.4828 0.051 Uiso 0.654(19) 1 calc PR B 2
C40 C 0.4301(7) 1.4348(10) 0.3924(4) 0.061(3) Uani 0.654(19) 1 d PDU B 2
H48 H 0.3598 1.4154 0.3830 0.073 Uiso 0.654(19) 1 calc PR B 2
H49 H 0.4393 1.5041 0.3808 0.073 Uiso 0.654(19) 1 calc PR B 2
C41 C 0.5048(9) 1.3705(11) 0.3550(4) 0.076(3) Uani 0.654(19) 1 d PDU B 2
H50 H 0.5093 1.3867 0.3055 0.092 Uiso 0.654(19) 1 calc PR B 2
H51 H 0.4889 1.3008 0.3605 0.092 Uiso 0.654(19) 1 calc PR B 2
C42 C 0.6001(6) 1.3993(9) 0.3941(3) 0.058(2) Uani 0.654(19) 1 d PDU B 2
H52 H 0.6538 1.3506 0.3874 0.070 Uiso 0.654(19) 1 calc PR B 2
H53 H 0.6249 1.4634 0.3786 0.070 Uiso 0.654(19) 1 calc PR B 2
C43 C 0.827(3) 1.6083(18) 0.5493(3) 0.043(3) Uani 0.37(4) 1 d PDU A 2
H54 H 0.8949 1.5999 0.5310 0.064 Uiso 0.37(4) 1 calc PR A 2
H55 H 0.7982 1.6689 0.5318 0.064 Uiso 0.37(4) 1 calc PR A 2
H56 H 0.7847 1.5536 0.5349 0.064 Uiso 0.37(4) 1 calc PR A 2
C44 C 0.864(2) 1.7157(11) 0.6486(16) 0.044(3) Uani 0.37(4) 1 d PDU A 2
H57 H 0.8467 1.7279 0.6968 0.065 Uiso 0.37(4) 1 calc PR A 2
H58 H 0.8295 1.7628 0.6192 0.065 Uiso 0.37(4) 1 calc PR A 2
H59 H 0.9369 1.7220 0.6425 0.065 Uiso 0.37(4) 1 calc PR A 2

loop_
_atom_site_aniso_label
_atom_site_aniso_U_11
_atom_site_aniso_U_22
_atom_site_aniso_U_33
_atom_site_aniso_U_23
_atom_site_aniso_U_13
_atom_site_aniso_U_12
B1 0.023(3) 0.022(3) 0.027(3) 0.002(2) 0.000(2) -0.002(2)
N1 0.0216(19) 0.023(2) 0.028(2) 0.0022(17) 0.0060(19) 0.000(2)
C1 0.034(3) 0.034(3) 0.019(3) -0.002(2) -0.004(2) -0.005(2)
C2 0.033(3) 0.031(3) 0.027(3) -0.005(2) -0.006(2) 0.004(2)
N2 0.025(2) 0.027(2) 0.015(2) -0.0001(17) -0.0017(18) -0.0018(18)
C3 0.024(3) 0.030(3) 0.032(3) 0.001(2) 0.000(2) -0.001(2)
C4 0.031(3) 0.034(3) 0.032(3) 0.004(2) -0.005(3) -0.007(3)
C5 0.023(3) 0.062(4) 0.054(4) -0.001(3) 0.005(3) -0.006(3)
C6 0.026(3) 0.070(5) 0.068(5) 0.001(4) -0.005(3) 0.005(3)
C7 0.039(3) 0.051(4) 0.071(5) 0.014(3) -0.013(3) 0.012(3)
C8 0.031(3) 0.041(3) 0.049(4) 0.009(3) -0.009(3) -0.005(3)
C9 0.037(3) 0.040(3) 0.047(4) 0.006(3) 0.004(3) -0.013(3)
C10 0.047(4) 0.036(4) 0.046(4) 0.002(3) -0.002(3) 0.005(3)
C11 0.053(5) 0.040(4) 0.045(4) 0.004(3) -0.008(3) -0.001(4)
C12 0.042(3) 0.036(3) 0.056(4) 0.017(3) -0.012(3) 0.002(3)
C13 0.097(6) 0.074(6) 0.064(5) 0.026(4) -0.001(5) -0.040(5)
C14 0.066(5) 0.042(4) 0.107(6) 0.024(4) -0.018(4) -0.005(3)
C15 0.031(3) 0.022(3) 0.023(3) -0.004(2) -0.003(2) 0.008(2)
C16 0.026(3) 0.020(3) 0.036(3) -0.003(2) -0.004(2) 0.000(2)
C17 0.031(3) 0.024(3) 0.049(3) 0.000(2) -0.012(3) 0.003(2)
C18 0.039(3) 0.032(3) 0.040(3) -0.005(2) -0.017(3) 0.003(3)
C19 0.045(3) 0.025(3) 0.039(3) 0.001(2) -0.009(3) 0.005(3)
C20 0.034(3) 0.027(3) 0.026(3) -0.004(2) -0.002(2) 0.002(2)
C21 0.025(3) 0.029(3) 0.043(3) 0.010(2) -0.002(3) 0.001(2)
C22 0.052(4) 0.054(4) 0.032(3) 0.005(3) -0.006(3) -0.018(3)
C23 0.051(3) 0.028(3) 0.061(4) 0.007(3) 0.003(3) 0.006(3)
C24 0.040(3) 0.034(3) 0.045(3) 0.009(3) -0.009(3) -0.003(3)
C25 0.075(5) 0.032(3) 0.052(4) -0.004(3) -0.010(4) -0.014(3)
C26 0.066(4) 0.043(3) 0.065(5) 0.004(3) 0.018(4) -0.011(3)
Mg1 0.0295(9) 0.0294(9) 0.0386(10) -0.0095(8) 0.0040(8) -0.0013(8)
Br1 0.0324(4) 0.0523(7) 0.0981(12) -0.0315(7) 0.0177(6) -0.0013(5)
Br2 0.044(3) 0.069(4) 0.103(4) -0.033(3) 0.020(3) -0.002(3)
O1 0.051(2) 0.0269(18) 0.033(2) -0.0044(16) 0.0078(19) -0.0021(17)
O2 0.058(2) 0.037(2) 0.027(2) 0.0002(16) 0.0079(19) -0.0040(19)
C27 0.038(3) 0.033(3) 0.034(3) 0.000(2) 0.000(3) 0.002(3)
C28 0.031(3) 0.036(3) 0.034(3) 0.002(2) -0.005(2) -0.001(2)
C29 0.036(3) 0.035(3) 0.042(3) -0.004(2) 0.001(3) 0.001(2)
C30 0.029(3) 0.035(3) 0.033(3) -0.012(2) 0.007(2) -0.005(2)
C31 0.057(4) 0.050(4) 0.042(4) 0.005(3) -0.005(3) 0.004(3)
C32 0.071(5) 0.067(5) 0.062(5) 0.006(4) -0.005(4) 0.001(4)
C33 0.072(4) 0.065(4) 0.055(4) 0.004(3) 0.004(3) -0.004(3)
C34 0.066(5) 0.057(4) 0.049(4) 0.000(4) 0.010(4) -0.001(4)
C35 0.033(4) 0.034(3) 0.033(3) 0.001(3) -0.003(3) -0.001(3)
C36 0.036(4) 0.037(3) 0.038(3) -0.001(3) -0.003(3) 0.001(3)
C37 0.032(4) 0.034(3) 0.038(4) -0.005(3) 0.001(3) 0.000(3)
C38 0.029(5) 0.035(4) 0.033(4) -0.009(3) 0.005(4) -0.004(4)
C39 0.051(3) 0.043(3) 0.032(3) -0.001(3) -0.006(3) 0.007(3)
C40 0.068(4) 0.061(4) 0.053(3) 0.008(3) -0.007(3) 0.003(3)
C41 0.086(4) 0.080(4) 0.063(4) 0.005(4) 0.000(3) -0.003(4)
C42 0.069(4) 0.058(4) 0.048(3) 0.001(3) 0.013(3) -0.003(3)
C43 0.045(5) 0.040(4) 0.043(4) 0.002(3) -0.006(4) -0.003(4)
C44 0.046(5) 0.040(4) 0.045(5) -0.001(4) -0.002(4) 0.003(4)

loop_
_atom_type_symbol
_atom_type_description
_atom_type_scat_dispersion_real
_atom_type_scat_dispersion_imag
_atom_type_scat_source
C C 0.0033 0.0016 'International Tables Vol C Tables 4.2.6.8 and 6.1.1.4'
H H 0.0000 0.0000 'International Tables Vol C Tables 4.2.6.8 and 6.1.1.4'
B B 0.0013 0.0007 'International Tables Vol C Tables 4.2.6.8 and 6.1.1.4'
N N 0.0061 0.0033 'International Tables Vol C Tables 4.2.6.8 and 6.1.1.4'
O O 0.0106 0.0060 'International Tables Vol C Tables 4.2.6.8 and 6.1.1.4'
Mg Mg 0.0486 0.0363 'International Tables Vol C Tables 4.2.6.8 and 6.1.1.4'
Br Br -0.2901 2.4595 'International Tables Vol C Tables 4.2.6.8 and 6.1.1.4'

loop_
_geom_angle_atom_site_label_1
_geom_angle_atom_site_label_2
_geom_angle_atom_site_label_3
_geom_angle
N2 B1 N1 100.7(4)
N2 B1 Mg1 131.7(4)
N1 B1 Mg1 127.5(4)
C1 N1 C3 121.2(4)
C1 N1 B1 110.6(4)
C3 N1 B1 127.5(4)
C2 C1 N1 109.1(4)
C1 C2 N2 108.6(4)
C2 N2 C15 119.7(4)
C2 N2 B1 110.9(4)
C15 N2 B1 127.6(4)
C8 C3 C4 122.5(5)
C8 C3 N1 119.1(5)
C4 C3 N1 118.3(4)
C5 C4 C3 117.5(5)
C5 C4 C9 120.5(5)
C3 C4 C9 121.9(5)
C6 C5 C4 121.6(6)
C5 C6 C7 120.0(6)
C6 C7 C8 121.3(6)
C7 C8 C3 117.0(5)
C7 C8 C12 121.1(5)
C3 C8 C12 121.9(5)
C4 C9 C43 118.9(11)
C4 C9 C44 122.5(14)
C43 C9 C44 107.0(15)
C4 C9 C10 107.5(8)
C43 C9 C10 116.9(11)
C44 C9 C10 15.3(12)
C4 C9 C11 107.3(8)
C43 C9 C11 19.5(9)
C44 C9 C11 104.9(12)
C10 C9 C11 110.2(8)
C13 C12 C8 110.7(5)
C13 C12 C14 110.9(6)
C8 C12 C14 113.1(5)
C20 C15 C16 121.1(5)
C20 C15 N2 119.3(4)
C16 C15 N2 119.6(4)
C17 C16 C15 118.5(5)
C17 C16 C21 120.3(5)
C15 C16 C21 121.2(4)
C18 C17 C16 120.4(5)
C19 C18 C17 120.8(5)
C18 C19 C20 121.1(5)
C19 C20 C15 118.1(5)
C19 C20 C24 120.5(5)
C15 C20 C24 121.4(5)
C23 C21 C16 113.6(4)
C23 C21 C22 110.3(4)
C16 C21 C22 109.9(4)
C20 C24 C26 111.8(5)
C20 C24 C25 112.0(5)
C26 C24 C25 111.4(5)
O2 Mg1 O1 92.41(16)
O2 Mg1 B1 117.91(19)
O1 Mg1 B1 118.56(19)
O2 Mg1 Br1 104.02(13)
O1 Mg1 Br1 98.23(12)
B1 Mg1 Br1 120.61(16)
O2 Mg1 Br2 85.4(4)
O1 Mg1 Br2 106.3(3)
B1 Mg1 Br2 126.7(2)
Br1 Mg1 Br2 19.9(3)
C27 O1 C35 15.7(10)
C27 O1 C38 109.4(6)
C35 O1 C38 108.2(3)
C27 O1 C30 108.8(3)
C35 O1 C30 102.9(6)
C38 O1 C30 17.0(9)
C27 O1 Mg1 123.8(3)
C35 O1 Mg1 132.7(6)
C38 O1 Mg1 115.7(5)
C30 O1 Mg1 124.1(3)
C39 O2 C31 11.1(7)
C39 O2 C42 107.7(3)
C31 O2 C42 97.5(6)
C39 O2 C34 119.7(6)
C31 O2 C34 108.9(3)
C42 O2 C34 15.0(9)
C39 O2 Mg1 117.8(4)
C31 O2 Mg1 128.7(6)
C42 O2 Mg1 132.4(4)
C34 O2 Mg1 122.3(6)
O1 C27 C28 104.3(3)
C29 C28 C27 98.1(3)
C28 C29 C30 98.2(3)
O1 C30 C29 103.2(3)
O2 C31 C32 103.1(4)
C33 C32 C31 97.3(4)
C32 C33 C34 97.4(4)
O2 C34 C33 103.3(4)
O1 C35 C36 102.6(4)
C37 C36 C35 96.1(4)
C38 C37 C36 96.6(4)
O1 C38 C37 103.8(4)
O2 C39 C40 105.6(4)
C41 C40 C39 99.4(4)
C40 C41 C42 98.8(4)
O2 C42 C41 104.3(4)

loop_
_geom_bond_atom_site_label_1
_geom_bond_atom_site_label_2
_geom_bond_distance
B1 N2 1.453(7)
B1 N1 1.465(7)
B1 Mg1 2.281(6)
N1 C1 1.393(6)
N1 C3 1.444(6)
C1 C2 1.344(7)
C2 N2 1.401(6)
N2 C15 1.429(6)
C3 C8 1.399(7)
C3 C4 1.402(7)
C4 C5 1.380(7)
C4 C9 1.501(7)
C5 C6 1.365(9)
C6 C7 1.389(9)
C7 C8 1.390(8)
C8 C12 1.506(8)
C9 C43 1.544(5)
C9 C44 1.545(5)
C9 C10 1.546(5)
C9 C11 1.547(5)
C12 C13 1.505(9)
C12 C14 1.525(9)
C15 C20 1.400(7)
C15 C16 1.407(7)
C16 C17 1.390(7)
C16 C21 1.524(7)
C17 C18 1.376(7)
C18 C19 1.372(7)
C19 C20 1.390(7)
C20 C24 1.520(7)
C21 C23 1.521(7)
C21 C22 1.538(7)
C24 C26 1.523(8)
C24 C25 1.526(8)
Mg1 O2 2.034(4)
Mg1 O1 2.040(3)
Mg1 Br1 2.475(2)
Mg1 Br2 2.525(8)
O1 C27 1.443(4)
O1 C35 1.450(5)
O1 C38 1.451(5)
O1 C30 1.455(4)
O2 C39 1.445(5)
O2 C31 1.446(5)
O2 C42 1.449(5)
O2 C34 1.450(5)
C27 C28 1.538(4)
C28 C29 1.533(5)
C29 C30 1.540(4)
C31 C32 1.545(5)
C32 C33 1.536(5)
C33 C34 1.542(5)
C35 C36 1.550(5)
C36 C37 1.546(5)
C37 C38 1.543(5)
C39 C40 1.531(5)
C40 C41 1.518(5)
C41 C42 1.530(5)
